data_4083102
loop_
_publ_author_name
'Kano, Naokazu'
'Sasaki, Keishi'
'Miyake, Hideaki'
'Kawashima, Takayuki'

_publ_section_title
;
 Synthesis and Isolation of a Silylsilicate Containing Two
 Pentacoordinated Silicon Atoms by Monoprotonation of a Disilicate and
 Monodeprotonation of a Disilane
;
_journal_issue 9
_journal_name_full Organometallics
_journal_page_first 2358
_journal_paper_doi 10.1021/om500291k
_journal_volume 33
_journal_year 2014
_chemical_formula_sum 'C45 H36 F24 O9 Si2'
_chemical_formula_weight 1232.91
_chemical_name_systematic
;
 ?
;
_space_group_crystal_system orthorhombic
_space_group_IT_number 43
_space_group_name_Hall 'F 2 -2d'
_space_group_name_H-M_alt 'F d d 2'
_symmetry_space_group_name_Hall 'F 2 -2d'
_symmetry_space_group_name_H-M 'F d d 2'
_atom_sites_solution_hydrogens mixed
_audit_creation_method SHELXL-2013
_cell_angle_alpha 90
_cell_angle_beta 90
_cell_angle_gamma 90
_cell_formula_units_Z 32
_cell_length_a 39.272(14)
_cell_length_b 28.384(9)
_cell_length_c 36.443(12)
_cell_measurement_reflns_used 24363
_cell_measurement_temperature 120(2)
_cell_measurement_theta_max 27.4835
_cell_measurement_theta_min 3.0494
_cell_volume 40623(2)
_computing_cell_refinement 'CrystalClear (Rigaku Corp., 2000)'
_computing_data_collection 'CrystalClear (Rigaku Corp., 2000)'
_computing_data_reduction 'CrystalClear (Rigaku Corp., 2000)'
_computing_structure_refinement 'SHELXL-2013 (Sheldrick, 2013)'
_computing_structure_solution 'SHELXS-97 (Sheldrick, 1990)'
_diffrn_ambient_temperature 120(2)
_diffrn_detector_area_resol_mean 14.5666
_diffrn_measured_fraction_theta_full 0.972
_diffrn_measured_fraction_theta_max 0.998
_diffrn_measurement_device
;
Mercury CCD (2x2 bin mode)
;
_diffrn_measurement_method dtprofit.ref
_diffrn_radiation_detector CCD
_diffrn_radiation_monochromator 'Graphite Monochromator'
_diffrn_radiation_source 'Sealed Tube'
_diffrn_radiation_type MoK\a
_diffrn_radiation_wavelength 0.7107
_diffrn_reflns_av_R_equivalents 0.0948
_diffrn_reflns_av_unetI/netI 0.1241
_diffrn_reflns_Laue_measured_fraction_full 0.972
_diffrn_reflns_Laue_measured_fraction_max 0.998
_diffrn_reflns_limit_h_max 46
_diffrn_reflns_limit_h_min -46
_diffrn_reflns_limit_k_max 27
_diffrn_reflns_limit_k_min -33
_diffrn_reflns_limit_l_max 42
_diffrn_reflns_limit_l_min -43
_diffrn_reflns_number 65390
_diffrn_reflns_point_group_measured_fraction_full 0.941
_diffrn_reflns_point_group_measured_fraction_max 0.966
_diffrn_reflns_theta_full 25.241
_diffrn_reflns_theta_max 25.000
_diffrn_reflns_theta_min 3.050
_exptl_absorpt_coefficient_mu 0.212
_exptl_absorpt_correction_T_max 1.0000
_exptl_absorpt_correction_T_min 0.7804
_exptl_absorpt_correction_type multi-scan
_exptl_absorpt_process_details
;
Jacobson, R. (1998) Private communication
;
_exptl_crystal_colour Colorless
_exptl_crystal_density_diffrn 1.613
_exptl_crystal_description Block
_exptl_crystal_F_000 19904
_exptl_crystal_size_max 0.400
_exptl_crystal_size_mid 0.100
_exptl_crystal_size_min 0.050
_refine_diff_density_max 0.465
_refine_diff_density_min -0.442
_refine_diff_density_rms 0.080
_refine_ls_abs_structure_details
;
 Flack x determined using 3400 quotients [(I+)-(I-)]/[(I+)+(I-)]
 (Parsons and Flack (2004), Acta Cryst. A60, s61).
;
_refine_ls_abs_structure_Flack 0.5(2)
_refine_ls_extinction_method none
_refine_ls_goodness_of_fit_ref 0.992
_refine_ls_hydrogen_treatment mixed
_refine_ls_matrix_type full
_refine_ls_number_parameters 1469
_refine_ls_number_reflns 17290
_refine_ls_number_restraints 4
_refine_ls_restrained_S_all 0.992
_refine_ls_R_factor_all 0.0968
_refine_ls_R_factor_gt 0.0658
_refine_ls_shift/su_max 0.001
_refine_ls_shift/su_mean 0.000
_refine_ls_structure_factor_coef Fsqd
_refine_ls_weighting_details 'w=1/[\s^2^(Fo^2^)+(0.0454P)^2^] where P=(Fo^2^+2Fc^2^)/3'
_refine_ls_weighting_scheme calc
_refine_ls_wR_factor_gt 0.1464
_refine_ls_wR_factor_ref 0.1660
_reflns_Friedel_coverage 0.904
_reflns_Friedel_fraction_full 0.909
_reflns_Friedel_fraction_max 0.934
_reflns_number_gt 11807
_reflns_number_total 17290
_reflns_threshold_expression 'I > 2\s(I)'
_cod_data_source_file om500291k_si_002.cif
_cod_data_source_block sisi8
_cod_depositor_comments
;
The following automatic conversions were performed:

'_exptl_absorpt_correction_type' value 'Multi-scan' changed to
'multi-scan' according to
/usr/data/users/saulius/crontab/automatic-downloads/rss-feeds/ACS/lib/dictionaries/cif_core.dic
dictionary named 'cif_core.dic' version 2.4.2 from 2011-04-26.

Automatic conversion script
Id: cif_fix_values 2281 2013-09-26 08:29:07Z andrius 

 Adding full bibliography for 4083102--4083103.cif.
;
_cod_original_cell_volume 40622(23)
_cod_database_code 4083102
_shelx_space_group_comment
;
The symmetry employed for this shelxl refinement is uniquely defined
by the following loop, which should always be used as a source of
symmetry information in preference to the above space-group names.
They are only intended as comments.
;
_shelx_estimated_absorpt_t_min 0.920
_shelx_estimated_absorpt_t_max 0.989
_shelxl_version_number 2013-4

loop_
_space_group_symop_operation_xyz
'x, y, z'
'-x, -y, z'
'-x+1/4, y+1/4, z+1/4'
'x+1/4, -y+1/4, z+1/4'
'x, y+1/2, z+1/2'
'-x, -y+1/2, z+1/2'
'-x+1/4, y+3/4, z+3/4'
'x+1/4, -y+3/4, z+3/4'
'x+1/2, y, z+1/2'
'-x+1/2, -y, z+1/2'
'-x+3/4, y+1/4, z+3/4'
'x+3/4, -y+1/4, z+3/4'
'x+1/2, y+1/2, z'
'-x+1/2, -y+1/2, z'
'-x+3/4, y+3/4, z+1/4'
'x+3/4, -y+3/4, z+1/4'

loop_
_atom_site_label
_atom_site_type_symbol
_atom_site_fract_x
_atom_site_fract_y
_atom_site_fract_z
_atom_site_U_iso_or_equiv
_atom_site_adp_type
_atom_site_occupancy
_atom_site_site_symmetry_order
_atom_site_calc_flag
_atom_site_refinement_flags_posn
_atom_site_refinement_flags_adp
Si1 Si 0.09426(6) 0.62721(9) 0.34448(8) 0.0187(6) Uani 1 1 d . .
Si2 Si 0.15328(6) 0.61633(9) 0.34335(7) 0.0198(6) Uani 1 1 d . .
O1 O 0.09452(17) 0.5594(2) 0.37919(19) 0.0208(15) Uani 1 1 d . .
H1 H 0.107(2) 0.528(2) 0.370(2) 0.06(3) Uiso 1 1 d D .
O2 O 0.09016(17) 0.6789(2) 0.31994(18) 0.0188(15) Uani 1 1 d . .
O3 O 0.15526(18) 0.6848(2) 0.37676(19) 0.0194(15) Uani 1 1 d . .
H2 H 0.147(3) 0.709(4) 0.367(3) 0.06(4) Uiso 1 1 d . .
O4 O 0.15523(16) 0.5630(2) 0.31920(19) 0.0176(14) Uani 1 1 d . .
C1 C 0.0722(2) 0.6445(3) 0.3881(3) 0.019(2) Uani 1 1 d . .
C2 C 0.0619(3) 0.6913(4) 0.3930(3) 0.024(2) Uani 1 1 d . .
H3 H 0.0668 0.7137 0.3744 0.029 Uiso 1 1 calc R U
C3 C 0.0447(3) 0.7061(3) 0.4245(3) 0.026(2) Uani 1 1 d . .
H4 H 0.0384 0.7382 0.4272 0.032 Uiso 1 1 calc R U
C4 C 0.0368(3) 0.6738(4) 0.4516(3) 0.032(3) Uani 1 1 d . .
H5 H 0.0244 0.6831 0.4728 0.039 Uiso 1 1 calc R U
C5 C 0.0474(3) 0.6271(4) 0.4471(3) 0.033(3) Uani 1 1 d . .
H6 H 0.0423 0.6045 0.4656 0.040 Uiso 1 1 calc R U
C6 C 0.0650(2) 0.6134(3) 0.4167(3) 0.020(2) Uani 1 1 d . .
C7 C 0.0763(2) 0.5616(3) 0.4122(3) 0.020(2) Uani 1 1 d . .
C8 C 0.0450(3) 0.5293(4) 0.4089(3) 0.026(2) Uani 1 1 d . .
F1 F 0.02494(16) 0.5429(2) 0.3820(2) 0.0357(16) Uani 1 1 d . .
F2 F 0.02669(16) 0.5277(2) 0.43975(19) 0.0426(17) Uani 1 1 d . .
F3 F 0.05435(16) 0.4850(2) 0.4009(2) 0.0394(17) Uani 1 1 d . .
C9 C 0.0993(3) 0.5454(3) 0.4438(3) 0.025(2) Uani 1 1 d . .
F4 F 0.12455(14) 0.5763(2) 0.44873(19) 0.0346(16) Uani 1 1 d . .
F5 F 0.08340(16) 0.5412(2) 0.47559(18) 0.0382(16) Uani 1 1 d . .
F6 F 0.11338(19) 0.5041(2) 0.43600(19) 0.0391(16) Uani 1 1 d . .
C10 C 0.0701(2) 0.5947(3) 0.3084(3) 0.019(2) Uani 1 1 d . .
C11 C 0.0612(2) 0.5479(3) 0.3038(3) 0.025(2) Uani 1 1 d . .
H7 H 0.0670 0.5258 0.3224 0.029 Uiso 1 1 calc R U
C12 C 0.0439(3) 0.5322(4) 0.2729(3) 0.030(3) Uani 1 1 d . .
H8 H 0.0383 0.4998 0.2705 0.036 Uiso 1 1 calc R U
C13 C 0.0348(3) 0.5635(3) 0.2455(3) 0.035(3) Uani 1 1 d . .
H9 H 0.0227 0.5527 0.2245 0.042 Uiso 1 1 calc R U
C14 C 0.0434(3) 0.6113(4) 0.2487(3) 0.031(3) Uani 1 1 d . .
H10 H 0.0373 0.6331 0.2301 0.038 Uiso 1 1 calc R U
C15 C 0.0609(2) 0.6260(3) 0.2797(3) 0.019(2) Uani 1 1 d . .
C16 C 0.0710(2) 0.6768(3) 0.2868(3) 0.021(2) Uani 1 1 d . .
C17 C 0.0395(3) 0.7067(4) 0.2930(3) 0.031(3) Uani 1 1 d . .
F7 F 0.01954(15) 0.6871(2) 0.3195(2) 0.0383(16) Uani 1 1 d . .
F8 F 0.02009(16) 0.7106(2) 0.26322(19) 0.0419(17) Uani 1 1 d . .
F9 F 0.04595(16) 0.7502(2) 0.30493(18) 0.0362(15) Uani 1 1 d . .
C18 C 0.0918(3) 0.6975(4) 0.2561(3) 0.032(3) Uani 1 1 d . .
F10 F 0.12056(16) 0.6721(2) 0.25088(19) 0.0352(16) Uani 1 1 d . .
F11 F 0.10299(19) 0.7414(2) 0.26437(19) 0.0448(18) Uani 1 1 d . .
F12 F 0.07610(18) 0.6999(2) 0.22431(19) 0.0451(18) Uani 1 1 d . .
C19 C 0.1765(3) 0.5986(3) 0.3867(3) 0.024(2) Uani 1 1 d . .
C20 C 0.1860(3) 0.5512(3) 0.3920(3) 0.026(2) Uani 1 1 d . .
H11 H 0.1811 0.5286 0.3735 0.031 Uiso 1 1 calc R U
C21 C 0.2024(2) 0.5371(4) 0.4239(3) 0.028(3) Uani 1 1 d . .
H12 H 0.2088 0.5051 0.4270 0.034 Uiso 1 1 calc R U
C22 C 0.2095(3) 0.5696(4) 0.4511(3) 0.034(3) Uani 1 1 d . .
H13 H 0.2206 0.5599 0.4731 0.041 Uiso 1 1 calc R U
C23 C 0.2004(3) 0.6162(4) 0.4461(3) 0.034(3) Uani 1 1 d . .
H14 H 0.2056 0.6385 0.4648 0.040 Uiso 1 1 calc R U
C24 C 0.1842(2) 0.6311(4) 0.4147(3) 0.024(2) Uani 1 1 d . .
C25 C 0.1744(2) 0.6825(3) 0.4082(3) 0.022(2) Uani 1 1 d . .
C26 C 0.2077(3) 0.7115(4) 0.4033(3) 0.033(3) Uani 1 1 d . .
F13 F 0.22634(17) 0.6940(2) 0.3763(2) 0.0488(19) Uani 1 1 d . .
F14 F 0.22687(17) 0.7129(2) 0.43340(19) 0.0463(18) Uani 1 1 d . .
F15 F 0.20091(17) 0.7561(2) 0.3942(2) 0.0466(19) Uani 1 1 d . .
C27 C 0.1534(3) 0.7022(4) 0.4404(3) 0.026(2) Uani 1 1 d . .
F16 F 0.12667(15) 0.6746(2) 0.4466(2) 0.0381(17) Uani 1 1 d . .
F17 F 0.14170(19) 0.7452(2) 0.4327(2) 0.0462(18) Uani 1 1 d . .
F18 F 0.17061(17) 0.7057(3) 0.47204(19) 0.0499(19) Uani 1 1 d . .
C28 C 0.1786(2) 0.6457(3) 0.3059(3) 0.020(2) Uani 1 1 d . .
C29 C 0.1881(3) 0.6923(3) 0.2999(3) 0.022(2) Uani 1 1 d . .
H15 H 0.1818 0.7158 0.3172 0.026 Uiso 1 1 calc R U
C30 C 0.2067(3) 0.7050(4) 0.2691(3) 0.032(3) Uani 1 1 d . .
H16 H 0.2132 0.7370 0.2657 0.038 Uiso 1 1 calc R U
C31 C 0.2159(3) 0.6714(3) 0.2431(3) 0.035(3) Uani 1 1 d . .
H17 H 0.2284 0.6804 0.2219 0.042 Uiso 1 1 calc R U
C32 C 0.2069(2) 0.6252(3) 0.2482(3) 0.025(2) Uani 1 1 d . .
H18 H 0.2136 0.6019 0.2309 0.029 Uiso 1 1 calc R U
C33 C 0.1876(2) 0.6125(3) 0.2794(3) 0.021(2) Uani 1 1 d . .
C34 C 0.1750(2) 0.5628(3) 0.2872(3) 0.020(2) Uani 1 1 d . .
C35 C 0.2049(3) 0.5289(4) 0.2931(3) 0.030(3) Uani 1 1 d . .
F19 F 0.22605(16) 0.5474(2) 0.31835(19) 0.0367(17) Uani 1 1 d . .
F20 F 0.22323(16) 0.5223(2) 0.26278(19) 0.0420(17) Uani 1 1 d . .
F21 F 0.19497(16) 0.4867(2) 0.3050(2) 0.0408(17) Uani 1 1 d . .
C36 C 0.1517(3) 0.5442(4) 0.2560(3) 0.029(3) Uani 1 1 d . .
F22 F 0.12600(14) 0.5737(2) 0.24991(18) 0.0300(15) Uani 1 1 d . .
F23 F 0.16843(16) 0.5389(2) 0.22403(18) 0.0403(17) Uani 1 1 d . .
F24 F 0.13807(18) 0.5020(2) 0.26437(19) 0.0382(16) Uani 1 1 d . .
Si3 Si 0.15320(6) 0.36218(9) 0.60663(7) 0.0185(6) Uani 1 1 d . .
Si4 Si 0.09431(6) 0.37368(9) 0.60083(7) 0.0178(5) Uani 1 1 d . .
O5 O 0.15765(18) 0.4306(2) 0.57283(19) 0.0209(15) Uani 1 1 d D .
H19 H 0.155(4) 0.433(5) 0.5945(10) 0.15(7) Uiso 1 1 d D .
O6 O 0.15348(17) 0.3093(2) 0.63208(18) 0.0201(15) Uani 1 1 d . .
O7 O 0.09716(17) 0.3060(2) 0.56622(18) 0.0169(14) Uani 1 1 d D .
H20 H 0.106(3) 0.283(3) 0.575(4) 0.12(6) Uiso 1 1 d D .
O8 O 0.08914(17) 0.4254(2) 0.62526(18) 0.0179(14) Uani 1 1 d . .
C37 C 0.1790(2) 0.3438(3) 0.5659(3) 0.021(2) Uani 1 1 d . .
C38 C 0.1882(3) 0.2967(3) 0.5614(3) 0.023(2) Uani 1 1 d . .
H21 H 0.1813 0.2745 0.5794 0.028 Uiso 1 1 calc R U
C39 C 0.2072(3) 0.2810(4) 0.5313(3) 0.033(3) Uani 1 1 d . .
H22 H 0.2128 0.2485 0.5290 0.039 Uiso 1 1 calc R U
C40 C 0.2177(2) 0.3126(3) 0.5052(3) 0.027(2) Uani 1 1 d . .
H23 H 0.2311 0.3023 0.4850 0.032 Uiso 1 1 calc R U
C41 C 0.2089(3) 0.3595(4) 0.5082(3) 0.030(3) Uani 1 1 d . .
H24 H 0.2159 0.3811 0.4898 0.036 Uiso 1 1 calc R U
C42 C 0.1898(2) 0.3752(3) 0.5378(3) 0.020(2) Uani 1 1 d . .
C43 C 0.1801(3) 0.4268(3) 0.5425(3) 0.021(2) Uani 1 1 d . .
C44 C 0.1620(3) 0.4459(4) 0.5089(3) 0.031(3) Uani 1 1 d . .
F25 F 0.13459(17) 0.4194(2) 0.50040(19) 0.0377(16) Uani 1 1 d . .
F26 F 0.18124(17) 0.4481(2) 0.47873(17) 0.0401(16) Uani 1 1 d . .
F27 F 0.14943(19) 0.4898(2) 0.51448(18) 0.0463(18) Uani 1 1 d . .
C45 C 0.2120(3) 0.4553(4) 0.5506(3) 0.030(3) Uani 1 1 d . .
F28 F 0.22828(15) 0.4378(2) 0.57986(19) 0.0382(15) Uani 1 1 d . .
F29 F 0.23424(15) 0.4550(2) 0.52295(18) 0.0388(17) Uani 1 1 d . .
F30 F 0.20516(17) 0.5005(2) 0.5581(2) 0.0444(18) Uani 1 1 d . .
C46 C 0.1755(2) 0.3917(3) 0.6457(3) 0.018(2) Uani 1 1 d . .
C47 C 0.1856(3) 0.4392(3) 0.6508(3) 0.021(2) Uani 1 1 d . .
H25 H 0.1808 0.4620 0.6324 0.026 Uiso 1 1 calc R U
C48 C 0.2026(3) 0.4523(3) 0.6825(3) 0.021(2) Uani 1 1 d . .
H26 H 0.2092 0.4842 0.6860 0.026 Uiso 1 1 calc R U
C49 C 0.2099(3) 0.4190(4) 0.7094(3) 0.035(3) Uani 1 1 d . .
H27 H 0.2220 0.4282 0.7308 0.042 Uiso 1 1 calc R U
C50 C 0.1997(3) 0.3729(4) 0.7053(3) 0.031(3) Uani 1 1 d . .
H28 H 0.2043 0.3503 0.7239 0.037 Uiso 1 1 calc R U
C51 C 0.1825(3) 0.3601(3) 0.6736(3) 0.019(2) Uani 1 1 d . .
C52 C 0.1709(2) 0.3102(3) 0.6649(3) 0.018(2) Uani 1 1 d . .
C53 C 0.2020(3) 0.2773(3) 0.6615(3) 0.024(2) Uani 1 1 d . .
F31 F 0.22398(15) 0.2946(2) 0.63728(19) 0.0313(15) Uani 1 1 d . .
F32 F 0.21835(16) 0.2710(2) 0.69285(17) 0.0346(15) Uani 1 1 d . .
F33 F 0.19351(16) 0.23434(19) 0.64821(19) 0.0367(16) Uani 1 1 d . .
C54 C 0.1473(3) 0.2910(3) 0.6941(3) 0.024(2) Uani 1 1 d . .
F34 F 0.16087(16) 0.2865(2) 0.72751(17) 0.0356(15) Uani 1 1 d . .
F35 F 0.12008(14) 0.3196(2) 0.69783(18) 0.0304(15) Uani 1 1 d . .
F36 F 0.13452(19) 0.2484(2) 0.68507(19) 0.0383(16) Uani 1 1 d . .
C55 C 0.0753(2) 0.3903(3) 0.5553(3) 0.020(2) Uani 1 1 d . .
C56 C 0.0649(3) 0.4374(3) 0.5494(3) 0.024(2) Uani 1 1 d . .
H29 H 0.0680 0.4601 0.5683 0.029 Uiso 1 1 calc R U
C57 C 0.0502(3) 0.4508(4) 0.5166(3) 0.030(3) Uani 1 1 d . .
H30 H 0.0439 0.4829 0.5134 0.036 Uiso 1 1 calc R U
C58 C 0.0443(3) 0.4197(4) 0.4884(3) 0.031(3) Uani 1 1 d . .
H31 H 0.0339 0.4297 0.4663 0.037 Uiso 1 1 calc R U
C59 C 0.0542(2) 0.3730(3) 0.4933(3) 0.025(2) Uani 1 1 d . .
H32 H 0.0505 0.3508 0.4743 0.031 Uiso 1 1 calc R U
C60 C 0.0695(2) 0.3587(3) 0.5260(3) 0.021(2) Uani 1 1 d . .
C61 C 0.0802(2) 0.3076(3) 0.5321(3) 0.020(2) Uani 1 1 d . .
C62 C 0.1050(3) 0.2900(3) 0.5027(3) 0.022(2) Uani 1 1 d . .
F37 F 0.13109(14) 0.3194(2) 0.49884(18) 0.0265(14) Uani 1 1 d . .
F38 F 0.09070(16) 0.2857(2) 0.46960(16) 0.0359(15) Uani 1 1 d . .
F39 F 0.11797(17) 0.2477(2) 0.51158(18) 0.0355(16) Uani 1 1 d . .
C63 C 0.0482(3) 0.2765(4) 0.5341(3) 0.023(2) Uani 1 1 d . .
F40 F 0.02641(15) 0.2929(2) 0.55896(18) 0.0316(15) Uani 1 1 d . .
F41 F 0.03175(15) 0.27446(19) 0.50190(17) 0.0293(14) Uani 1 1 d . .
F42 F 0.05602(16) 0.23196(18) 0.54364(17) 0.0319(15) Uani 1 1 d . .
C64 C 0.0672(2) 0.3414(3) 0.6350(3) 0.017(2) Uani 1 1 d . .
C65 C 0.0579(2) 0.2943(3) 0.6384(3) 0.018(2) Uani 1 1 d . .
H33 H 0.0650 0.2722 0.6204 0.021 Uiso 1 1 calc R U
C66 C 0.0382(3) 0.2793(3) 0.6681(3) 0.024(2) Uani 1 1 d . .
H34 H 0.0323 0.2469 0.6703 0.028 Uiso 1 1 calc R U
C67 C 0.0272(3) 0.3106(3) 0.6941(3) 0.029(2) Uani 1 1 d . .
H35 H 0.0138 0.2999 0.7142 0.035 Uiso 1 1 calc R U
C68 C 0.0356(2) 0.3583(3) 0.6908(3) 0.021(2) Uani 1 1 d . .
H36 H 0.0273 0.3806 0.7081 0.025 Uiso 1 1 calc R U
C69 C 0.0561(2) 0.3725(3) 0.6621(3) 0.017(2) Uani 1 1 d . .
C70 C 0.0672(2) 0.4236(3) 0.6549(3) 0.018(2) Uani 1 1 d . .
C71 C 0.0871(3) 0.4448(3) 0.6882(3) 0.028(3) Uani 1 1 d . .
F43 F 0.11378(16) 0.4185(2) 0.69570(18) 0.0334(15) Uani 1 1 d . .
F44 F 0.06789(17) 0.4473(2) 0.71848(18) 0.0376(16) Uani 1 1 d . .
F45 F 0.09770(16) 0.4880(2) 0.68110(18) 0.0382(16) Uani 1 1 d . .
C72 C 0.0357(3) 0.4534(3) 0.6467(3) 0.022(2) Uani 1 1 d . .
F46 F 0.01813(15) 0.4346(2) 0.61889(18) 0.0357(15) Uani 1 1 d . .
F47 F 0.01442(15) 0.45619(19) 0.67500(18) 0.0371(16) Uani 1 1 d . .
F48 F 0.04323(16) 0.49727(19) 0.63595(17) 0.0315(14) Uani 1 1 d . .
C73 C 0.2171(3) 0.1075(5) 0.1298(3) 0.052(4) Uani 1 1 d . .
H37 H 0.2086 0.0773 0.1390 0.078 Uiso 1 1 calc R U
H38 H 0.2106 0.1326 0.1469 0.078 Uiso 1 1 calc R U
H39 H 0.2419 0.1062 0.1278 0.078 Uiso 1 1 calc R U
C74 C 0.2019(2) 0.1173(4) 0.0928(3) 0.038(2) Uani 1 1 d . .
C75 C 0.2148(3) 0.1579(3) 0.0704(3) 0.049(3) Uani 1 1 d . .
H40 H 0.2386 0.1522 0.0636 0.074 Uiso 1 1 calc R U
H41 H 0.2133 0.1869 0.0849 0.074 Uiso 1 1 calc R U
H42 H 0.2009 0.1611 0.0482 0.074 Uiso 1 1 calc R U
O9 O 0.17955(18) 0.0918(2) 0.0802(2) 0.052(2) Uani 1 1 d . .
C76 C 0.1260(3) 0.1262(5) 0.1564(4) 0.075(5) Uani 1 1 d . .
H43 H 0.1415 0.1487 0.1446 0.112 Uiso 1 1 calc R U
H44 H 0.1302 0.0946 0.1465 0.112 Uiso 1 1 calc R U
H45 H 0.1300 0.1261 0.1829 0.112 Uiso 1 1 calc R U
C77 C 0.0900(3) 0.1402(4) 0.1489(3) 0.044(3) Uani 1 1 d . .
C78 C 0.0619(3) 0.1081(4) 0.1598(3) 0.067(4) Uani 1 1 d . .
H46 H 0.0401 0.1244 0.1571 0.101 Uiso 1 1 calc R U
H47 H 0.0650 0.0986 0.1854 0.101 Uiso 1 1 calc R U
H48 H 0.0622 0.0801 0.1440 0.101 Uiso 1 1 calc R U
O10 O 0.08391(18) 0.1768(2) 0.1320(2) 0.0469(19) Uani 1 1 d . .
C79 C 0.2134(3) 0.6172(4) 0.1409(4) 0.043(3) Uani 1 1 d . .
H49 H 0.2303 0.5930 0.1351 0.065 Uiso 1 1 calc R U
H50 H 0.2178 0.6298 0.1655 0.065 Uiso 1 1 calc R U
H51 H 0.2149 0.6428 0.1229 0.065 Uiso 1 1 calc R U
C80 C 0.1786(2) 0.5962(3) 0.1398(3) 0.032(2) Uani 1 1 d . .
C81 C 0.1511(3) 0.6231(3) 0.1571(3) 0.037(2) Uani 1 1 d . .
H52 H 0.1488 0.6537 0.1448 0.055 Uiso 1 1 calc R U
H53 H 0.1564 0.6280 0.1831 0.055 Uiso 1 1 calc R U
H54 H 0.1297 0.6056 0.1548 0.055 Uiso 1 1 calc R U
O11 O 0.17391(18) 0.5591(2) 0.1240(2) 0.0485(19) Uani 1 1 d . .
C82 C 0.0344(3) 0.6558(4) 0.1275(4) 0.056(3) Uani 1 1 d . .
H55 H 0.0418 0.6515 0.1529 0.085 Uiso 1 1 calc R U
H56 H 0.0095 0.6556 0.1264 0.085 Uiso 1 1 calc R U
H57 H 0.0430 0.6860 0.1183 0.085 Uiso 1 1 calc R U
C83 C 0.0483(3) 0.6164(3) 0.1042(3) 0.037(2) Uani 1 1 d . .
C84 C 0.0324(3) 0.6066(5) 0.0671(4) 0.057(4) Uani 1 1 d . .
H58 H 0.0450 0.5815 0.0548 0.085 Uiso 1 1 calc R U
H59 H 0.0331 0.6353 0.0522 0.085 Uiso 1 1 calc R U
H60 H 0.0086 0.5968 0.0705 0.085 Uiso 1 1 calc R U
O12 O 0.07249(19) 0.5942(2) 0.1159(2) 0.056(2) Uani 1 1 d . .
C85 C 0.1233(4) 0.3756(4) 0.7890(4) 0.082(5) Uani 1 1 d . .
H61 H 0.1397 0.3907 0.8056 0.123 Uiso 1 1 calc R U
H62 H 0.1279 0.3856 0.7638 0.123 Uiso 1 1 calc R U
H63 H 0.1256 0.3413 0.7908 0.123 Uiso 1 1 calc R U
C86 C 0.0884(3) 0.3896(3) 0.7994(3) 0.046(3) Uani 1 1 d . .
C87 C 0.0598(4) 0.3594(5) 0.7873(4) 0.107(7) Uani 1 1 d . .
H64 H 0.0593 0.3307 0.8022 0.161 Uiso 1 1 calc R U
H65 H 0.0629 0.3511 0.7614 0.161 Uiso 1 1 calc R U
H66 H 0.0383 0.3765 0.7904 0.161 Uiso 1 1 calc R U
O13 O 0.08392(18) 0.4241(2) 0.8178(2) 0.0455(19) Uani 1 1 d . .
C88 C 0.1486(3) 0.3758(4) 0.2915(3) 0.046(3) Uani 1 1 d . .
H67 H 0.1277 0.3569 0.2902 0.069 Uiso 1 1 calc R U
H68 H 0.1547 0.3868 0.2669 0.069 Uiso 1 1 calc R U
H69 H 0.1447 0.4030 0.3075 0.069 Uiso 1 1 calc R U
C89 C 0.1772(3) 0.3461(3) 0.3068(3) 0.035(2) Uani 1 1 d . .
C90 C 0.2128(3) 0.3655(4) 0.3061(4) 0.045(3) Uani 1 1 d . .
H70 H 0.2170 0.3837 0.3285 0.067 Uiso 1 1 calc R U
H71 H 0.2156 0.3859 0.2846 0.067 Uiso 1 1 calc R U
H72 H 0.2291 0.3394 0.3047 0.067 Uiso 1 1 calc R U
O14 O 0.17083(18) 0.3084(2) 0.3213(2) 0.051(2) Uani 1 1 d . .
O15 O 0.11932(18) 0.48431(18) 0.3507(3) 0.0315(16) Uani 1 1 d D .
O16 O 0.11134(15) 0.2630(2) 0.34265(18) 0.0346(16) Uani 1 1 d . .
O17 O 0.11312(16) 0.51607(19) 0.10313(19) 0.0331(16) Uani 1 1 d . .
O18 O 0.11872(18) 0.73136(18) 0.0969(2) 0.0313(17) Uani 1 1 d . .

loop_
_atom_site_aniso_label
_atom_site_aniso_U_11
_atom_site_aniso_U_22
_atom_site_aniso_U_33
_atom_site_aniso_U_23
_atom_site_aniso_U_13
_atom_site_aniso_U_12
Si1 0.0156(12) 0.0160(12) 0.0244(14) -0.0052(10) -0.0015(11) -0.0008(10)
Si2 0.0170(13) 0.0188(13) 0.0238(15) 0.0062(10) 0.0010(11) 0.0021(10)
O1 0.022(4) 0.015(3) 0.025(4) 0.000(3) -0.004(3) -0.002(3)
O2 0.019(3) 0.015(3) 0.023(3) 0.001(3) -0.009(3) 0.004(3)
O3 0.025(4) 0.011(3) 0.022(4) -0.002(3) 0.000(3) -0.004(3)
O4 0.017(3) 0.015(3) 0.021(3) 0.003(3) 0.006(3) 0.000(3)
C1 0.012(4) 0.018(5) 0.028(5) 0.000(4) 0.000(4) -0.007(4)
C2 0.020(5) 0.026(6) 0.026(5) -0.005(4) 0.005(4) -0.005(4)
C3 0.027(5) 0.017(5) 0.034(6) -0.010(4) 0.000(5) 0.002(4)
C4 0.035(6) 0.040(6) 0.021(5) -0.009(5) 0.006(5) -0.004(5)
C5 0.038(6) 0.034(6) 0.027(6) 0.000(5) 0.010(5) -0.005(5)
C6 0.017(5) 0.014(5) 0.028(5) 0.001(4) -0.003(4) -0.007(4)
C7 0.021(5) 0.021(5) 0.018(5) 0.006(4) 0.006(4) -0.005(4)
C8 0.025(6) 0.021(5) 0.033(6) -0.001(4) 0.001(5) 0.000(4)
F1 0.026(3) 0.032(3) 0.050(4) 0.004(3) -0.008(3) -0.004(3)
F2 0.032(3) 0.051(4) 0.044(4) -0.001(3) 0.018(3) -0.019(3)
F3 0.033(3) 0.017(3) 0.068(4) -0.003(3) 0.000(3) -0.007(2)
C9 0.031(6) 0.020(5) 0.023(5) 0.004(4) 0.003(5) -0.001(4)
F4 0.032(3) 0.038(4) 0.034(4) 0.006(3) -0.004(3) -0.010(3)
F5 0.042(4) 0.041(4) 0.031(3) 0.011(3) 0.010(3) -0.011(3)
F6 0.049(4) 0.026(3) 0.042(4) 0.004(3) -0.003(3) 0.006(3)
C10 0.017(5) 0.014(5) 0.024(5) -0.004(4) 0.005(4) 0.006(4)
C11 0.020(5) 0.025(5) 0.029(6) 0.000(4) -0.008(4) 0.005(4)
C12 0.030(6) 0.026(6) 0.035(6) -0.011(5) -0.005(5) -0.004(4)
C13 0.040(6) 0.023(5) 0.043(7) -0.019(5) -0.012(5) 0.002(4)
C14 0.026(5) 0.037(6) 0.031(6) -0.004(5) -0.004(4) 0.012(4)
C15 0.012(4) 0.019(5) 0.025(5) -0.002(4) 0.007(4) 0.003(3)
C16 0.018(5) 0.025(5) 0.019(5) 0.001(4) -0.006(4) 0.002(4)
C17 0.023(5) 0.031(6) 0.041(7) -0.004(5) -0.006(5) 0.000(4)
F7 0.022(3) 0.031(3) 0.061(4) -0.002(3) 0.006(3) 0.009(2)
F8 0.036(3) 0.037(3) 0.053(4) -0.007(3) -0.024(3) 0.020(3)
F9 0.035(3) 0.023(3) 0.051(4) -0.006(3) -0.010(3) 0.006(3)
C18 0.037(6) 0.020(6) 0.040(7) 0.005(5) -0.014(5) 0.002(5)
F10 0.035(3) 0.038(4) 0.033(4) 0.007(3) 0.006(3) 0.010(3)
F11 0.065(4) 0.025(3) 0.045(4) 0.006(3) 0.010(3) -0.007(3)
F12 0.051(4) 0.053(4) 0.031(4) 0.017(3) -0.010(3) 0.002(3)
C19 0.017(5) 0.019(5) 0.036(6) 0.009(4) -0.003(4) -0.001(4)
C20 0.025(5) 0.017(5) 0.036(6) 0.010(4) 0.004(5) -0.003(4)
C21 0.015(5) 0.029(6) 0.040(6) 0.018(5) -0.001(4) -0.004(4)
C22 0.033(6) 0.043(7) 0.027(5) 0.017(5) -0.016(5) -0.008(5)
C23 0.039(6) 0.038(6) 0.024(5) -0.002(4) -0.011(5) -0.010(5)
C24 0.017(5) 0.030(6) 0.024(5) 0.003(4) -0.007(4) -0.005(4)
C25 0.022(5) 0.018(5) 0.026(5) 0.003(4) -0.006(4) -0.009(4)
C26 0.036(6) 0.026(6) 0.037(6) 0.010(5) -0.004(5) -0.014(5)
F13 0.036(4) 0.050(4) 0.061(5) -0.001(3) 0.018(3) -0.017(3)
F14 0.040(4) 0.053(4) 0.046(4) 0.010(3) -0.026(3) -0.014(3)
F15 0.040(4) 0.027(3) 0.073(5) 0.015(3) -0.015(4) -0.013(3)
C27 0.027(5) 0.030(6) 0.021(5) -0.004(4) -0.006(4) -0.006(4)
F16 0.036(4) 0.041(4) 0.038(4) -0.010(3) 0.007(3) -0.010(3)
F17 0.067(4) 0.023(3) 0.049(4) -0.005(3) 0.012(3) 0.006(3)
F18 0.051(4) 0.069(5) 0.029(4) -0.020(3) -0.012(3) -0.007(3)
C28 0.015(5) 0.018(5) 0.026(5) 0.007(4) -0.001(4) -0.002(4)
C29 0.024(5) 0.013(5) 0.030(6) 0.005(4) 0.003(4) 0.003(4)
C30 0.028(6) 0.028(6) 0.041(6) 0.016(5) -0.003(5) -0.003(5)
C31 0.041(6) 0.018(5) 0.045(7) 0.009(5) 0.010(5) -0.002(4)
C32 0.025(5) 0.019(5) 0.029(5) 0.003(4) 0.009(4) 0.009(4)
C33 0.020(5) 0.019(5) 0.025(5) 0.005(4) 0.002(4) 0.002(4)
C34 0.020(5) 0.015(5) 0.026(5) 0.001(4) 0.004(4) 0.010(4)
C35 0.026(6) 0.032(6) 0.032(6) 0.003(5) 0.003(5) 0.010(5)
F19 0.022(3) 0.031(3) 0.057(4) 0.009(3) -0.010(3) 0.006(2)
F20 0.035(4) 0.036(3) 0.055(4) -0.003(3) 0.015(3) 0.016(3)
F21 0.036(3) 0.017(3) 0.069(5) 0.006(3) 0.002(3) 0.004(3)
C36 0.031(6) 0.027(6) 0.030(6) -0.008(5) 0.009(5) 0.002(5)
F22 0.032(3) 0.029(3) 0.029(3) -0.005(3) -0.004(3) 0.009(2)
F23 0.042(4) 0.047(4) 0.032(4) -0.013(3) 0.008(3) -0.002(3)
F24 0.048(4) 0.022(3) 0.045(4) -0.007(3) -0.008(3) -0.006(3)
Si3 0.0176(12) 0.0172(13) 0.0208(14) -0.0048(10) 0.0018(11) 0.0013(10)
Si4 0.0168(12) 0.0156(13) 0.0209(13) 0.0039(10) -0.0002(11) -0.0005(10)
O5 0.022(3) 0.023(4) 0.018(3) -0.002(3) 0.011(3) -0.004(3)
O6 0.023(4) 0.018(3) 0.020(4) 0.002(3) 0.002(3) 0.003(3)
O7 0.018(3) 0.015(3) 0.018(3) 0.003(3) -0.003(3) 0.000(3)
O8 0.024(3) 0.011(3) 0.018(3) 0.000(3) 0.003(3) 0.000(3)
C37 0.014(4) 0.023(5) 0.026(5) 0.000(4) 0.005(4) -0.006(4)
C38 0.023(5) 0.021(5) 0.026(5) 0.002(4) 0.007(4) -0.004(4)
C39 0.041(6) 0.022(5) 0.036(6) -0.011(4) 0.010(5) 0.006(4)
C40 0.023(5) 0.036(6) 0.022(5) -0.012(4) 0.007(4) 0.001(4)
C41 0.028(5) 0.036(6) 0.026(5) -0.005(4) 0.007(4) -0.014(4)
C42 0.016(4) 0.024(5) 0.021(5) -0.005(4) 0.001(4) -0.001(4)
C43 0.021(5) 0.017(5) 0.024(5) 0.005(4) 0.008(4) -0.001(4)
C44 0.036(6) 0.023(6) 0.033(6) 0.011(4) 0.009(5) -0.002(4)
F25 0.040(3) 0.037(4) 0.036(4) 0.010(3) -0.008(3) -0.015(3)
F26 0.052(4) 0.047(4) 0.022(3) 0.016(3) 0.006(3) -0.003(3)
F27 0.079(5) 0.028(4) 0.032(3) 0.008(3) -0.011(3) 0.005(3)
C45 0.030(6) 0.029(6) 0.030(6) -0.004(5) 0.016(5) -0.011(5)
F28 0.030(3) 0.045(4) 0.040(4) 0.003(3) -0.004(3) -0.013(3)
F29 0.031(3) 0.042(4) 0.043(4) -0.007(3) 0.015(3) -0.026(3)
F30 0.040(4) 0.019(3) 0.075(5) -0.011(3) 0.007(4) -0.015(3)
C46 0.010(4) 0.016(5) 0.027(5) -0.007(4) 0.006(4) 0.001(4)
C47 0.020(5) 0.019(5) 0.025(5) -0.003(4) 0.002(4) 0.002(4)
C48 0.023(5) 0.014(5) 0.028(5) -0.005(4) -0.009(4) -0.002(4)
C49 0.032(6) 0.043(7) 0.030(6) -0.011(5) -0.011(5) 0.007(5)
C50 0.035(6) 0.028(6) 0.030(6) -0.008(4) -0.001(5) 0.006(4)
C51 0.022(5) 0.020(5) 0.017(5) -0.001(4) 0.004(4) 0.002(4)
C52 0.012(4) 0.022(5) 0.019(5) 0.005(4) -0.005(4) 0.003(4)
C53 0.028(6) 0.011(5) 0.033(6) -0.002(4) -0.001(5) 0.000(4)
F31 0.028(3) 0.024(3) 0.042(4) 0.000(3) 0.006(3) 0.002(3)
F32 0.035(3) 0.033(3) 0.035(3) 0.001(3) -0.016(3) 0.009(3)
F33 0.036(4) 0.016(3) 0.058(4) -0.005(3) -0.001(3) 0.005(2)
C54 0.035(6) 0.014(5) 0.023(5) -0.003(4) 0.000(5) 0.001(4)
F34 0.036(3) 0.045(4) 0.026(3) 0.012(3) -0.006(3) 0.006(3)
F35 0.025(3) 0.039(4) 0.027(3) 0.006(3) 0.004(3) 0.005(3)
F36 0.049(4) 0.025(3) 0.041(4) 0.002(3) 0.009(3) -0.010(3)
C55 0.020(5) 0.020(5) 0.020(5) -0.006(4) -0.003(4) -0.002(4)
C56 0.027(5) 0.009(5) 0.035(6) 0.004(4) 0.003(5) 0.004(4)
C57 0.033(6) 0.025(6) 0.031(6) 0.005(4) 0.010(5) 0.000(4)
C58 0.034(6) 0.029(6) 0.030(6) 0.007(4) 0.003(5) -0.004(4)
C59 0.030(5) 0.022(5) 0.025(5) 0.000(4) -0.003(4) -0.009(4)
C60 0.019(5) 0.021(5) 0.022(5) -0.002(4) 0.000(4) -0.005(4)
C61 0.023(5) 0.014(5) 0.023(5) 0.004(4) 0.005(4) -0.005(4)
C62 0.017(5) 0.023(5) 0.026(5) -0.005(4) -0.002(4) -0.006(4)
F37 0.022(3) 0.027(3) 0.031(3) -0.004(2) 0.009(3) -0.010(2)
F38 0.037(3) 0.050(4) 0.021(3) -0.014(3) 0.003(3) -0.004(3)
F39 0.043(4) 0.024(3) 0.039(4) -0.006(3) 0.016(3) 0.004(3)
C63 0.022(5) 0.019(5) 0.029(6) -0.008(4) 0.007(5) -0.006(4)
F40 0.023(3) 0.036(4) 0.036(3) -0.007(3) 0.011(3) -0.012(3)
F41 0.027(3) 0.027(3) 0.034(3) -0.006(2) -0.004(3) -0.009(2)
F42 0.038(3) 0.018(3) 0.040(4) 0.000(2) 0.001(3) -0.006(2)
C64 0.019(5) 0.012(5) 0.020(5) 0.006(4) -0.007(4) -0.002(4)
C65 0.017(5) 0.016(5) 0.021(5) 0.000(4) -0.005(4) 0.000(4)
C66 0.033(6) 0.007(4) 0.031(5) 0.000(4) -0.004(5) -0.001(4)
C67 0.031(5) 0.027(5) 0.030(5) 0.006(4) 0.016(5) -0.001(4)
C68 0.027(5) 0.017(5) 0.020(5) -0.001(4) 0.008(4) 0.002(4)
C69 0.018(5) 0.016(5) 0.016(4) -0.006(4) -0.005(4) 0.002(4)
C70 0.020(5) 0.017(5) 0.018(5) -0.002(4) -0.005(4) 0.009(4)
C71 0.041(6) 0.016(5) 0.027(6) 0.000(4) 0.000(5) 0.007(5)
F43 0.030(3) 0.035(4) 0.035(3) -0.007(3) -0.007(3) 0.005(3)
F44 0.044(4) 0.040(4) 0.028(3) -0.011(3) 0.008(3) -0.002(3)
F45 0.048(4) 0.020(3) 0.047(4) -0.004(3) -0.004(3) -0.011(3)
C72 0.024(5) 0.016(5) 0.027(6) 0.006(4) 0.002(5) 0.005(4)
F46 0.028(3) 0.035(3) 0.044(4) 0.001(3) -0.008(3) 0.008(3)
F47 0.034(3) 0.035(3) 0.043(4) 0.009(3) 0.018(3) 0.012(3)
F48 0.039(4) 0.013(3) 0.042(3) 0.009(2) 0.005(3) 0.005(2)
C73 0.045(7) 0.061(8) 0.050(8) 0.008(6) -0.001(6) 0.011(6)
C74 0.032(5) 0.029(5) 0.053(6) -0.005(5) 0.006(5) 0.008(5)
C75 0.058(7) 0.031(6) 0.058(7) -0.007(5) 0.006(6) -0.006(5)
O9 0.042(4) 0.032(4) 0.081(6) -0.008(4) -0.006(4) -0.011(3)
C76 0.101(12) 0.072(10) 0.051(8) 0.011(7) -0.003(8) 0.046(9)
C77 0.065(8) 0.033(6) 0.034(6) -0.007(5) 0.020(5) -0.014(6)
C78 0.102(11) 0.049(7) 0.050(7) -0.001(6) 0.012(7) -0.038(7)
O10 0.049(5) 0.033(4) 0.059(5) 0.013(4) 0.005(4) -0.004(3)
C79 0.033(6) 0.041(7) 0.055(8) -0.002(6) 0.008(6) -0.014(5)
C80 0.042(6) 0.024(5) 0.029(5) 0.001(4) 0.001(5) -0.003(4)
C81 0.036(6) 0.033(6) 0.042(6) -0.003(5) 0.000(5) 0.002(5)
O11 0.054(5) 0.025(4) 0.066(5) -0.007(4) 0.005(4) -0.002(3)
C82 0.058(8) 0.032(6) 0.080(9) -0.006(6) -0.005(7) 0.013(6)
C83 0.036(6) 0.023(5) 0.051(6) 0.007(5) 0.006(5) -0.001(5)
C84 0.057(8) 0.055(9) 0.058(9) -0.018(7) -0.005(7) -0.004(6)
O12 0.049(5) 0.034(4) 0.084(6) 0.005(4) -0.009(4) 0.006(4)
C85 0.121(14) 0.064(10) 0.062(9) -0.006(7) -0.004(9) 0.049(9)
C86 0.091(9) 0.021(6) 0.025(5) 0.006(4) -0.013(6) -0.004(6)
C87 0.188(18) 0.060(9) 0.073(10) 0.022(7) -0.073(11) -0.068(10)
O13 0.042(4) 0.038(4) 0.056(5) -0.009(4) 0.003(4) -0.013(3)
C88 0.059(7) 0.043(7) 0.037(6) -0.001(5) 0.005(6) 0.009(6)
C89 0.041(6) 0.026(5) 0.038(6) 0.003(4) -0.004(5) 0.001(4)
C90 0.044(7) 0.039(7) 0.053(7) 0.011(6) 0.000(6) -0.002(5)
O14 0.049(4) 0.035(4) 0.069(5) 0.016(4) -0.012(4) -0.011(3)
O15 0.032(4) 0.019(3) 0.043(4) -0.006(3) 0.002(4) 0.004(3)
O16 0.040(4) 0.025(3) 0.039(4) 0.001(3) -0.002(3) -0.004(3)
O17 0.048(4) 0.015(3) 0.037(4) 0.004(3) 0.001(4) -0.003(3)
O18 0.043(5) 0.019(3) 0.032(3) -0.001(3) -0.001(4) 0.004(3)

loop_
_atom_type_symbol
_atom_type_description
_atom_type_scat_dispersion_real
_atom_type_scat_dispersion_imag
_atom_type_scat_source
C C 0.0033 0.0016 'International Tables Vol C Tables 4.2.6.8 and 6.1.1.4'
H H 0.0000 0.0000 'International Tables Vol C Tables 4.2.6.8 and 6.1.1.4'
F F 0.0171 0.0103 'International Tables Vol C Tables 4.2.6.8 and 6.1.1.4'
O O 0.0106 0.0060 'International Tables Vol C Tables 4.2.6.8 and 6.1.1.4'
Si Si 0.0817 0.0704 'International Tables Vol C Tables 4.2.6.8 and 6.1.1.4'

loop_
_geom_angle_atom_site_label_1
_geom_angle_atom_site_label_2
_geom_angle_atom_site_label_3
_geom_angle
O2 Si1 C10 90.4(4)
O2 Si1 C1 100.0(4)
C10 Si1 C1 119.5(4)
O2 Si1 O1 174.5(3)
C10 Si1 O1 88.7(4)
C1 Si1 O1 75.9(4)
O2 Si1 Si2 101.3(3)
C10 Si1 Si2 115.2(3)
C1 Si1 Si2 120.5(3)
O1 Si1 Si2 84.0(2)
O4 Si2 C28 89.8(4)
O4 Si2 C19 99.7(4)
C28 Si2 C19 117.9(4)
O4 Si2 O3 175.2(3)
C28 Si2 O3 89.5(4)
C19 Si2 O3 76.4(4)
O4 Si2 Si1 99.6(2)
C28 Si2 Si1 118.5(3)
C19 Si2 Si1 119.9(3)
O3 Si2 Si1 85.0(2)
C7 O1 Si1 115.5(6)
C7 O1 H1 123(5)
Si1 O1 H1 121(5)
C16 O2 Si1 116.9(6)
C25 O3 Si2 114.9(6)
C25 O3 H2 127(7)
Si2 O3 H2 117(7)
C34 O4 Si2 116.4(6)
C6 C1 C2 116.5(10)
C6 C1 Si1 124.1(7)
C2 C1 Si1 119.4(8)
C3 C2 C1 122.1(10)
C3 C2 H3 119.0
C1 C2 H3 119.0
C4 C3 C2 119.8(9)
C4 C3 H4 120.1
C2 C3 H4 120.1
C3 C4 C5 118.5(10)
C3 C4 H5 120.7
C5 C4 H5 120.7
C6 C5 C4 121.0(10)
C6 C5 H6 119.5
C4 C5 H6 119.5
C5 C6 C1 122.0(9)
C5 C6 C7 120.1(9)
C1 C6 C7 117.8(9)
O1 C7 C9 109.3(8)
O1 C7 C8 108.1(8)
C9 C7 C8 110.6(8)
O1 C7 C6 106.3(8)
C9 C7 C6 112.2(9)
C8 C7 C6 110.1(8)
F1 C8 F2 108.4(9)
F1 C8 F3 106.1(9)
F2 C8 F3 107.3(9)
F1 C8 C7 111.4(9)
F2 C8 C7 112.5(9)
F3 C8 C7 110.9(9)
F5 C9 F6 107.6(8)
F5 C9 F4 106.9(9)
F6 C9 F4 107.5(9)
F5 C9 C7 114.0(9)
F6 C9 C7 110.6(9)
F4 C9 C7 110.0(8)
C11 C10 C15 116.5(10)
C11 C10 Si1 133.5(8)
C15 C10 Si1 109.9(7)
C10 C11 C12 121.9(10)
C10 C11 H7 119.0
C12 C11 H7 119.0
C13 C12 C11 120.4(10)
C13 C12 H8 119.8
C11 C12 H8 119.8
C12 C13 C14 120.0(10)
C12 C13 H9 120.0
C14 C13 H9 120.0
C15 C14 C13 118.6(10)
C15 C14 H10 120.7
C13 C14 H10 120.7
C14 C15 C10 122.6(9)
C14 C15 C16 123.7(9)
C10 C15 C16 113.6(9)
O2 C16 C18 109.2(8)
O2 C16 C17 106.3(8)
C18 C16 C17 109.5(9)
O2 C16 C15 108.9(8)
C18 C16 C15 112.7(8)
C17 C16 C15 110.0(8)
F8 C17 F9 107.3(9)
F8 C17 F7 106.3(8)
F9 C17 F7 104.8(9)
F8 C17 C16 113.2(9)
F9 C17 C16 114.4(9)
F7 C17 C16 110.3(9)
F12 C18 F11 107.6(9)
F12 C18 F10 107.1(10)
F11 C18 F10 104.4(9)
F12 C18 C16 115.1(9)
F11 C18 C16 111.7(10)
F10 C18 C16 110.4(8)
C24 C19 C20 118.0(10)
C24 C19 Si2 122.3(7)
C20 C19 Si2 119.6(8)
C21 C20 C19 120.7(11)
C21 C20 H11 119.6
C19 C20 H11 119.6
C22 C21 C20 120.2(10)
C22 C21 H12 119.9
C20 C21 H12 119.9
C21 C22 C23 119.5(9)
C21 C22 H13 120.3
C23 C22 H13 120.3
C24 C23 C22 121.5(10)
C24 C23 H14 119.2
C22 C23 H14 119.2
C23 C24 C19 120.1(10)
C23 C24 C25 122.6(9)
C19 C24 C25 117.3(9)
O3 C25 C24 108.3(8)
O3 C25 C27 109.1(8)
C24 C25 C27 111.4(8)
O3 C25 C26 109.8(8)
C24 C25 C26 108.1(8)
C27 C25 C26 110.1(8)
F13 C26 F14 108.2(10)
F13 C26 F15 106.3(9)
F14 C26 F15 106.9(9)
F13 C26 C25 110.6(9)
F14 C26 C25 113.4(9)
F15 C26 C25 111.1(9)
F16 C27 F17 107.6(8)
F16 C27 F18 107.3(9)
F17 C27 F18 106.7(8)
F16 C27 C25 109.6(8)
F17 C27 C25 111.0(9)
F18 C27 C25 114.4(8)
C29 C28 C33 117.6(10)
C29 C28 Si2 132.6(8)
C33 C28 Si2 109.7(7)
C30 C29 C28 121.1(10)
C30 C29 H15 119.5
C28 C29 H15 119.5
C29 C30 C31 120.5(10)
C29 C30 H16 119.7
C31 C30 H16 119.7
C32 C31 C30 119.8(10)
C32 C31 H17 120.1
C30 C31 H17 120.1
C31 C32 C33 119.4(10)
C31 C32 H18 120.3
C33 C32 H18 120.3
C28 C33 C32 121.5(9)
C28 C33 C34 114.4(9)
C32 C33 C34 124.1(9)
O4 C34 C33 109.4(8)
O4 C34 C35 108.0(8)
C33 C34 C35 111.1(9)
O4 C34 C36 106.5(8)
C33 C34 C36 111.8(9)
C35 C34 C36 109.9(8)
F21 C35 F20 107.5(9)
F21 C35 F19 107.9(9)
F20 C35 F19 106.7(9)
F21 C35 C34 112.8(9)
F20 C35 C34 112.7(9)
F19 C35 C34 108.9(9)
F22 C36 F24 107.4(9)
F22 C36 F23 107.3(9)
F24 C36 F23 106.9(8)
F22 C36 C34 110.8(8)
F24 C36 C34 111.8(9)
F23 C36 C34 112.5(9)
O6 Si3 C46 88.7(4)
O6 Si3 C37 100.2(4)
C46 Si3 C37 118.4(4)
O6 Si3 O5 175.2(3)
C46 Si3 O5 89.7(4)
C37 Si3 O5 76.7(4)
O6 Si3 Si4 99.9(3)
C46 Si3 Si4 117.9(3)
C37 Si3 Si4 120.0(3)
O5 Si3 Si4 84.8(2)
O8 Si4 C64 90.3(4)
O8 Si4 C55 101.3(4)
C64 Si4 C55 118.9(4)
O8 Si4 O7 175.6(3)
C64 Si4 O7 89.1(3)
C55 Si4 O7 75.2(4)
O8 Si4 Si3 100.8(3)
C64 Si4 Si3 115.6(3)
C55 Si4 Si3 120.4(3)
O7 Si4 Si3 83.4(2)
C43 O5 Si3 113.6(6)
C43 O5 H19 148(10)
Si3 O5 H19 62(10)
C52 O6 Si3 116.3(6)
C61 O7 Si4 115.7(5)
C61 O7 H20 124(10)
Si4 O7 H20 120(10)
C70 O8 Si4 116.4(6)
C38 C37 C42 116.0(9)
C38 C37 Si3 120.0(8)
C42 C37 Si3 124.0(8)
C37 C38 C39 122.5(10)
C37 C38 H21 118.8
C39 C38 H21 118.8
C40 C39 C38 119.6(10)
C40 C39 H22 120.2
C38 C39 H22 120.2
C39 C40 C41 120.0(10)
C39 C40 H23 120.0
C41 C40 H23 120.0
C40 C41 C42 120.6(10)
C40 C41 H24 119.7
C42 C41 H24 119.7
C41 C42 C37 121.3(9)
C41 C42 C43 122.1(9)
C37 C42 C43 116.6(9)
O5 C43 C44 108.1(8)
O5 C43 C45 108.6(9)
C44 C43 C45 110.7(8)
O5 C43 C42 108.4(8)
C44 C43 C42 111.8(9)
C45 C43 C42 109.1(8)
F26 C44 F25 106.8(9)
F26 C44 F27 106.6(8)
F25 C44 F27 104.9(9)
F26 C44 C43 114.6(9)
F25 C44 C43 111.1(8)
F27 C44 C43 112.2(9)
F29 C45 F30 107.0(8)
F29 C45 F28 106.6(9)
F30 C45 F28 106.8(9)
F29 C45 C43 112.8(9)
F30 C45 C43 112.7(9)
F28 C45 C43 110.5(8)
C51 C46 C47 117.8(10)
C51 C46 Si3 111.2(7)
C47 C46 Si3 131.1(8)
C48 C47 C46 120.0(10)
C48 C47 H25 120.0
C46 C47 H25 120.0
C47 C48 C49 120.2(9)
C47 C48 H26 119.9
C49 C48 H26 119.9
C50 C49 C48 120.6(10)
C50 C49 H27 119.7
C48 C49 H27 119.7
C49 C50 C51 118.8(11)
C49 C50 H28 120.6
C51 C50 H28 120.6
C46 C51 C50 122.5(9)
C46 C51 C52 113.2(9)
C50 C51 C52 124.2(9)
O6 C52 C54 107.5(8)
O6 C52 C51 110.2(8)
C54 C52 C51 111.9(8)
O6 C52 C53 108.1(8)
C54 C52 C53 108.9(8)
C51 C52 C53 110.1(8)
F32 C53 F31 108.0(8)
F32 C53 F33 107.7(8)
F31 C53 F33 104.8(9)
F32 C53 C52 113.4(9)
F31 C53 C52 110.2(8)
F33 C53 C52 112.3(8)
F34 C54 F36 106.7(8)
F34 C54 F35 106.5(8)
F36 C54 F35 105.6(9)
F34 C54 C52 115.5(9)
F36 C54 C52 112.2(9)
F35 C54 C52 109.7(8)
C60 C55 C56 115.9(10)
C60 C55 Si4 125.0(7)
C56 C55 Si4 119.0(8)
C57 C56 C55 120.8(10)
C57 C56 H29 119.6
C55 C56 H29 119.6
C58 C57 C56 122.6(10)
C58 C57 H30 118.7
C56 C57 H30 118.7
C57 C58 C59 118.0(10)
C57 C58 H31 121.0
C59 C58 H31 121.0
C58 C59 C60 120.5(10)
C58 C59 H32 119.8
C60 C59 H32 119.8
C59 C60 C55 122.1(9)
C59 C60 C61 121.4(9)
C55 C60 C61 116.5(9)
O7 C61 C60 106.9(8)
O7 C61 C62 108.0(8)
C60 C61 C62 112.5(8)
O7 C61 C63 109.1(8)
C60 C61 C63 109.0(8)
C62 C61 C63 111.3(8)
F37 C62 F38 106.7(8)
F37 C62 F39 107.1(8)
F38 C62 F39 107.2(8)
F37 C62 C61 110.9(8)
F38 C62 C61 113.4(8)
F39 C62 C61 111.3(9)
F40 C63 F41 107.6(8)
F40 C63 F42 107.3(8)
F41 C63 F42 107.2(8)
F40 C63 C61 110.9(8)
F41 C63 C61 112.3(8)
F42 C63 C61 111.3(8)
C69 C64 C65 117.7(9)
C69 C64 Si4 109.7(7)
C65 C64 Si4 132.6(8)
C64 C65 C66 120.5(9)
C64 C65 H33 119.7
C66 C65 H33 119.7
C67 C66 C65 120.9(9)
C67 C66 H34 119.6
C65 C66 H34 119.6
C66 C67 C68 119.6(9)
C66 C67 H35 120.2
C68 C67 H35 120.2
C69 C68 C67 119.0(9)
C69 C68 H36 120.5
C67 C68 H36 120.5
C68 C69 C64 122.2(8)
C68 C69 C70 124.7(8)
C64 C69 C70 113.0(8)
O8 C70 C72 109.2(8)
O8 C70 C69 110.1(7)
C72 C70 C69 109.0(8)
O8 C70 C71 106.4(8)
C72 C70 C71 110.1(8)
C69 C70 C71 112.0(8)
F43 C71 F45 108.4(9)
F43 C71 F44 107.9(9)
F45 C71 F44 107.0(8)
F43 C71 C70 109.8(8)
F45 C71 C70 111.3(9)
F44 C71 C70 112.3(9)
F47 C72 F46 106.7(8)
F47 C72 F48 108.1(8)
F46 C72 F48 105.4(8)
F47 C72 C70 112.8(8)
F46 C72 C70 110.2(8)
F48 C72 C70 113.2(8)
C74 C73 H37 109.5
C74 C73 H38 109.5
H37 C73 H38 109.5
C74 C73 H39 109.5
H37 C73 H39 109.5
H38 C73 H39 109.5
O9 C74 C75 119.5(10)
O9 C74 C73 120.7(10)
C75 C74 C73 119.8(10)
C74 C75 H40 109.5
C74 C75 H41 109.5
H40 C75 H41 109.5
C74 C75 H42 109.5
H40 C75 H42 109.5
H41 C75 H42 109.5
C77 C76 H43 109.5
C77 C76 H44 109.5
H43 C76 H44 109.5
C77 C76 H45 109.5
H43 C76 H45 109.5
H44 C76 H45 109.5
O10 C77 C78 120.6(11)
O10 C77 C76 119.9(10)
C78 C77 C76 119.4(11)
C77 C78 H46 109.5
C77 C78 H47 109.5
H46 C78 H47 109.5
C77 C78 H48 109.5
H46 C78 H48 109.5
H47 C78 H48 109.5
C80 C79 H49 109.5
C80 C79 H50 109.5
H49 C79 H50 109.5
C80 C79 H51 109.5
H49 C79 H51 109.5
H50 C79 H51 109.5
O11 C80 C81 122.9(9)
O11 C80 C79 119.9(9)
C81 C80 C79 117.1(8)
C80 C81 H52 109.5
C80 C81 H53 109.5
H52 C81 H53 109.5
C80 C81 H54 109.5
H52 C81 H54 109.5
H53 C81 H54 109.5
C83 C82 H55 109.5
C83 C82 H56 109.5
H55 C82 H56 109.5
C83 C82 H57 109.5
H55 C82 H57 109.5
H56 C82 H57 109.5
O12 C83 C82 118.0(10)
O12 C83 C84 122.7(10)
C82 C83 C84 119.3(9)
C83 C84 H58 109.5
C83 C84 H59 109.5
H58 C84 H59 109.5
C83 C84 H60 109.5
H58 C84 H60 109.5
H59 C84 H60 109.5
C86 C85 H61 109.5
C86 C85 H62 109.5
H61 C85 H62 109.5
C86 C85 H63 109.5
H61 C85 H63 109.5
H62 C85 H63 109.5
O13 C86 C85 119.8(11)
O13 C86 C87 121.8(13)
C85 C86 C87 118.3(12)
C86 C87 H64 109.5
C86 C87 H65 109.5
H64 C87 H65 109.5
C86 C87 H66 109.5
H64 C87 H66 109.5
H65 C87 H66 109.5
C89 C88 H67 109.5
C89 C88 H68 109.5
H67 C88 H68 109.5
C89 C88 H69 109.5
H67 C88 H69 109.5
H68 C88 H69 109.5
O14 C89 C90 121.2(9)
O14 C89 C88 119.9(10)
C90 C89 C88 118.7(9)
C89 C90 H70 109.5
C89 C90 H71 109.5
H70 C90 H71 109.5
C89 C90 H72 109.5
H70 C90 H72 109.5
H71 C90 H72 109.5

loop_
_geom_bond_atom_site_label_1
_geom_bond_atom_site_label_2
_geom_bond_distance
Si1 O2 1.727(7)
Si1 C10 1.866(10)
Si1 C1 1.875(11)
Si1 O1 2.304(7)
Si1 Si2 2.339(3)
Si2 O4 1.753(7)
Si2 C28 1.883(10)
Si2 C19 1.893(11)
Si2 O3 2.295(7)
O1 C7 1.402(12)
O1 H1 1.08(4)
O2 C16 1.423(12)
O3 C25 1.371(12)
O3 H2 0.84(10)
O4 C34 1.402(12)
C1 C6 1.395(14)
C1 C2 1.400(14)
C2 C3 1.395(15)
C2 H3 0.9500
C3 C4 1.383(15)
C3 H4 0.9500
C4 C5 1.400(15)
C4 H5 0.9500
C5 C6 1.364(15)
C5 H6 0.9500
C6 C7 1.543(14)
C7 C9 1.532(15)
C7 C8 1.541(14)
C8 F1 1.312(13)
C8 F2 1.336(13)
C8 F3 1.342(12)
C9 F5 1.323(13)
C9 F6 1.327(12)
C9 F4 1.335(12)
C10 C11 1.386(13)
C10 C15 1.417(14)
C11 C12 1.388(15)
C11 H7 0.9500
C12 C13 1.383(15)
C12 H8 0.9500
C13 C14 1.401(14)
C13 H9 0.9500
C14 C15 1.386(15)
C14 H10 0.9500
C15 C16 1.520(13)
C16 C18 1.504(15)
C16 C17 1.516(14)
C17 F8 1.332(13)
C17 F9 1.334(12)
C17 F7 1.365(13)
C18 F12 1.313(14)
C18 F11 1.355(12)
C18 F10 1.355(13)
C19 C24 1.408(15)
C19 C20 1.411(13)
C20 C21 1.389(15)
C20 H11 0.9500
C21 C22 1.383(15)
C21 H12 0.9500
C22 C23 1.383(14)
C22 H13 0.9500
C23 C24 1.377(15)
C23 H14 0.9500
C24 C25 1.526(14)
C25 C27 1.540(14)
C25 C26 1.558(14)
C26 F13 1.322(13)
C26 F14 1.329(13)
C26 F15 1.338(12)
C27 F16 1.331(12)
C27 F17 1.334(12)
C27 F18 1.339(12)
C28 C29 1.392(13)
C28 C33 1.396(14)
C29 C30 1.388(16)
C29 H15 0.9500
C30 C31 1.393(16)
C30 H16 0.9500
C31 C32 1.370(14)
C31 H17 0.9500
C32 C33 1.413(15)
C32 H18 0.9500
C33 C34 1.522(14)
C34 C35 1.533(13)
C34 C36 1.552(15)
C35 F21 1.332(13)
C35 F20 1.333(12)
C35 F19 1.347(13)
C36 F22 1.330(12)
C36 F24 1.345(12)
C36 F23 1.347(13)
Si3 O6 1.765(7)
Si3 C46 1.869(10)
Si3 C37 1.870(10)
Si3 O5 2.306(7)
Si3 Si4 2.345(3)
Si4 O8 1.728(6)
Si4 C64 1.878(10)
Si4 C55 1.879(10)
Si4 O7 2.301(7)
O5 C43 1.419(12)
O5 H19 0.80(3)
O6 C52 1.379(12)
O7 C61 1.410(12)
O7 H20 0.81(3)
O8 C70 1.383(12)
C37 C38 1.395(13)
C37 C42 1.422(14)
C38 C39 1.400(15)
C38 H21 0.9500
C39 C40 1.375(15)
C39 H22 0.9500
C40 C41 1.378(14)
C40 H23 0.9500
C41 C42 1.390(14)
C41 H24 0.9500
C42 C43 1.523(14)
C43 C44 1.515(15)
C43 C45 1.519(14)
C44 F26 1.335(13)
C44 F25 1.350(13)
C44 F27 1.357(12)
C45 F29 1.335(12)
C45 F30 1.339(12)
C45 F28 1.340(13)
C46 C51 1.382(14)
C46 C47 1.417(13)
C47 C48 1.387(15)
C47 H25 0.9500
C48 C49 1.391(15)
C48 H26 0.9500
C49 C50 1.377(15)
C49 H27 0.9500
C50 C51 1.389(15)
C50 H28 0.9500
C51 C52 1.519(13)
C52 C54 1.514(14)
C52 C53 1.542(13)
C53 F32 1.323(12)
C53 F31 1.328(13)
C53 F33 1.354(11)
C54 F34 1.334(13)
C54 F36 1.349(12)
C54 F35 1.349(12)
C55 C60 1.412(14)
C55 C56 1.416(13)
C56 C57 1.381(16)
C56 H29 0.9500
C57 C58 1.376(15)
C57 H30 0.9500
C58 C59 1.391(14)
C58 H31 0.9500
C59 C60 1.393(15)
C59 H32 0.9500
C60 C61 1.528(14)
C61 C62 1.532(14)
C61 C63 1.539(13)
C62 F37 1.330(11)
C62 F38 1.334(12)
C62 F39 1.345(12)
C63 F40 1.330(12)
C63 F41 1.340(12)
C63 F42 1.348(12)
C64 C69 1.391(13)
C64 C65 1.392(13)
C65 C66 1.396(14)
C65 H33 0.9500
C66 C67 1.367(14)
C66 H34 0.9500
C67 C68 1.399(13)
C67 H35 0.9500
C68 C69 1.383(13)
C68 H36 0.9500
C69 C70 1.536(13)
C70 C72 1.531(13)
C70 C71 1.562(14)
C71 F43 1.317(12)
C71 F45 1.322(11)
C71 F44 1.337(13)
C72 F47 1.331(12)
C72 F46 1.336(12)
C72 F48 1.337(11)
C73 C74 1.502(16)
C73 H37 0.9800
C73 H38 0.9800
C73 H39 0.9800
C74 O9 1.226(11)
C74 C75 1.499(14)
C75 H40 0.9800
C75 H41 0.9800
C75 H42 0.9800
C76 C77 1.495(16)
C76 H43 0.9800
C76 H44 0.9800
C76 H45 0.9800
C77 O10 1.229(12)
C77 C78 1.483(14)
C78 H46 0.9800
C78 H47 0.9800
C78 H48 0.9800
C79 C80 1.492(14)
C79 H49 0.9800
C79 H50 0.9800
C79 H51 0.9800
C80 O11 1.213(10)
C80 C81 1.465(13)
C81 H52 0.9800
C81 H53 0.9800
C81 H54 0.9800
C82 C83 1.507(14)
C82 H55 0.9800
C82 H56 0.9800
C82 H57 0.9800
C83 O12 1.218(11)
C83 C84 1.513(16)
C84 H58 0.9800
C84 H59 0.9800
C84 H60 0.9800
C85 C86 1.477(17)
C85 H61 0.9800
C85 H62 0.9800
C85 H63 0.9800
C86 O13 1.202(11)
C86 C87 1.478(15)
C87 H64 0.9800
C87 H65 0.9800
C87 H66 0.9800
C88 C89 1.512(14)
C88 H67 0.9800
C88 H68 0.9800
C88 H69 0.9800
C89 O14 1.219(10)
C89 C90 1.505(15)
C90 H70 0.9800
C90 H71 0.9800
C90 H72 0.9800

loop_
_geom_hbond_atom_site_label_D
_geom_hbond_atom_site_label_H
_geom_hbond_atom_site_label_A
_geom_hbond_distance_DH
_geom_hbond_distance_HA
_geom_hbond_distance_DA
_geom_hbond_angle_DHA
_geom_hbond_site_symmetry_A
O1 H1 O15 1.08(4) 1.49(3) 2.563(9) 167(9) .
O3 H2 O17 0.84(10) 1.74(10) 2.566(9) 167(11) 3
O7 H20 O18 0.81(3) 1.74(4) 2.541(9) 171(16) 5_545
C78 H48 F48 0.98 2.48 3.345(12) 146.5 5_544
C87 H64 F9 0.98 2.34 3.212(14) 147.1 5_545
O1 H1 O15 1.08(4) 1.49(3) 2.563(9) 167(9) .
O3 H2 O17 0.84(10) 1.74(10) 2.566(9) 167(11) 3
O7 H20 O18 0.81(3) 1.74(4) 2.541(9) 171(16) 5_545
C78 H48 F48 0.98 2.48 3.345(12) 146.5 5_544
C87 H64 F9 0.98 2.34 3.212(14) 147.1 5_545
O1 H1 O15 1.08(4) 1.49(3) 2.563(9) 167(9) .
O3 H2 O17 0.84(10) 1.74(10) 2.566(9) 167(11) 3
O7 H20 O18 0.81(3) 1.74(4) 2.541(9) 171(16) 5_545
C78 H48 F48 0.98 2.48 3.345(12) 146.5 5_544
C87 H64 F9 0.98 2.34 3.212(14) 147.1 5_545
O1 H1 O15 1.08(4) 1.49(3) 2.563(9) 167(9) .
O3 H2 O17 0.84(10) 1.74(10) 2.566(9) 167(11) 3
O7 H20 O18 0.81(3) 1.74(4) 2.541(9) 171(16) 5_545
C78 H48 F48 0.98 2.48 3.345(12) 146.5 5_544
C87 H64 F9 0.98 2.34 3.212(14) 147.1 5_545
O1 H1 O15 1.08(4) 1.49(3) 2.563(9) 167(9) .
O3 H2 O17 0.84(10) 1.74(10) 2.566(9) 167(11) 3
O7 H20 O18 0.81(3) 1.74(4) 2.541(9) 171(16) 5_545
C78 H48 F48 0.98 2.48 3.345(12) 146.5 5_544
C87 H64 F9 0.98 2.34 3.212(14) 147.1 5_545
O1 H1 O15 1.08(4) 1.49(3) 2.563(9) 167(9) .
O3 H2 O17 0.84(10) 1.74(10) 2.566(9) 167(11) 3
O7 H20 O18 0.81(3) 1.74(4) 2.541(9) 171(16) 5_545
C78 H48 F48 0.98 2.48 3.345(12) 146.5 5_544
C87 H64 F9 0.98 2.34 3.212(14) 147.1 5_545
O1 H1 O15 1.08(4) 1.49(3) 2.563(9) 167(9) .
O3 H2 O17 0.84(10) 1.74(10) 2.566(9) 167(11) 3
O7 H20 O18 0.81(3) 1.74(4) 2.541(9) 171(16) 5_545
C78 H48 F48 0.98 2.48 3.345(12) 146.5 5_544
C87 H64 F9 0.98 2.34 3.212(14) 147.1 5_545
O1 H1 O15 1.08(4) 1.49(3) 2.563(9) 167(9) .
O3 H2 O17 0.84(10) 1.74(10) 2.566(9) 167(11) 3
O7 H20 O18 0.81(3) 1.74(4) 2.541(9) 171(16) 5_545
C78 H48 F48 0.98 2.48 3.345(12) 146.5 5_544
C87 H64 F9 0.98 2.34 3.212(14) 147.1 5_545
O1 H1 O15 1.08(4) 1.49(3) 2.563(9) 167(9) .
O3 H2 O17 0.84(10) 1.74(10) 2.566(9) 167(11) 3
O7 H20 O18 0.81(3) 1.74(4) 2.541(9) 171(16) 5_545
C78 H48 F48 0.98 2.48 3.345(12) 146.5 5_544
C87 H64 F9 0.98 2.34 3.212(14) 147.1 5_545
O1 H1 O15 1.08(4) 1.49(3) 2.563(9) 167(9) .
O3 H2 O17 0.84(10) 1.74(10) 2.566(9) 167(11) 3
O7 H20 O18 0.81(3) 1.74(4) 2.541(9) 171(16) 5_545
C78 H48 F48 0.98 2.48 3.345(12) 146.5 5_544
C87 H64 F9 0.98 2.34 3.212(14) 147.1 5_545

loop_
_geom_torsion_atom_site_label_1
_geom_torsion_atom_site_label_2
_geom_torsion_atom_site_label_3
_geom_torsion_atom_site_label_4
_geom_torsion
C10 Si1 O2 C16 2.5(7)
C1 Si1 O2 C16 -117.6(7)
Si2 Si1 O2 C16 118.3(6)
C28 Si2 O4 C34 4.8(7)
C19 Si2 O4 C34 -113.5(7)
Si1 Si2 O4 C34 123.7(6)
O2 Si1 C1 C6 173.0(8)
C10 Si1 C1 C6 76.8(10)
O1 Si1 C1 C6 -3.4(8)
Si2 Si1 C1 C6 -77.5(9)
O2 Si1 C1 C2 -6.9(8)
C10 Si1 C1 C2 -103.1(8)
O1 Si1 C1 C2 176.7(8)
Si2 Si1 C1 C2 102.6(8)
C6 C1 C2 C3 -1.4(15)
Si1 C1 C2 C3 178.5(8)
C1 C2 C3 C4 -1.2(16)
C2 C3 C4 C5 2.1(15)
C3 C4 C5 C6 -0.5(16)
C4 C5 C6 C1 -2.2(16)
C4 C5 C6 C7 -179.8(10)
C2 C1 C6 C5 3.1(15)
Si1 C1 C6 C5 -176.9(8)
C2 C1 C6 C7 -179.3(8)
Si1 C1 C6 C7 0.8(13)
Si1 O1 C7 C9 -127.9(7)
Si1 O1 C7 C8 111.6(7)
Si1 O1 C7 C6 -6.6(9)
C5 C6 C7 O1 -178.0(9)
C1 C6 C7 O1 4.3(12)
C5 C6 C7 C9 -58.6(12)
C1 C6 C7 C9 123.7(10)
C5 C6 C7 C8 65.1(12)
C1 C6 C7 C8 -112.6(10)
O1 C7 C8 F1 -60.6(11)
C9 C7 C8 F1 179.8(8)
C6 C7 C8 F1 55.1(12)
O1 C7 C8 F2 177.5(8)
C9 C7 C8 F2 57.8(12)
C6 C7 C8 F2 -66.8(11)
O1 C7 C8 F3 57.3(11)
C9 C7 C8 F3 -62.3(12)
C6 C7 C8 F3 173.0(9)
O1 C7 C9 F5 -172.8(8)
C8 C7 C9 F5 -53.9(12)
C6 C7 C9 F5 69.5(11)
O1 C7 C9 F6 -51.4(11)
C8 C7 C9 F6 67.5(11)
C6 C7 C9 F6 -169.1(8)
O1 C7 C9 F4 67.2(10)
C8 C7 C9 F4 -173.9(8)
C6 C7 C9 F4 -50.5(11)
O2 Si1 C10 C11 177.8(10)
C1 Si1 C10 C11 -80.5(11)
O1 Si1 C10 C11 -7.6(10)
Si2 Si1 C10 C11 75.1(11)
O2 Si1 C10 C15 0.5(7)
C1 Si1 C10 C15 102.3(8)
O1 Si1 C10 C15 175.2(7)
Si2 Si1 C10 C15 -102.1(6)
C15 C10 C11 C12 -0.2(15)
Si1 C10 C11 C12 -177.3(9)
C10 C11 C12 C13 -0.6(17)
C11 C12 C13 C14 0.8(17)
C12 C13 C14 C15 -0.1(16)
C13 C14 C15 C10 -0.7(15)
C13 C14 C15 C16 -178.7(9)
C11 C10 C15 C14 0.8(14)
Si1 C10 C15 C14 178.6(8)
C11 C10 C15 C16 179.1(8)
Si1 C10 C15 C16 -3.2(10)
Si1 O2 C16 C18 -128.0(7)
Si1 O2 C16 C17 114.0(8)
Si1 O2 C16 C15 -4.6(10)
C14 C15 C16 O2 -176.9(9)
C10 C15 C16 O2 4.9(11)
C14 C15 C16 C18 -55.5(12)
C10 C15 C16 C18 126.2(9)
C14 C15 C16 C17 66.9(13)
C10 C15 C16 C17 -111.3(10)
O2 C16 C17 F8 175.9(8)
C18 C16 C17 F8 58.0(12)
C15 C16 C17 F8 -66.4(12)
O2 C16 C17 F9 52.6(12)
C18 C16 C17 F9 -65.3(12)
C15 C16 C17 F9 170.4(9)
O2 C16 C17 F7 -65.3(11)
C18 C16 C17 F7 176.9(8)
C15 C16 C17 F7 52.5(11)
O2 C16 C18 F12 -176.5(8)
C17 C16 C18 F12 -60.5(12)
C15 C16 C18 F12 62.3(11)
O2 C16 C18 F11 -53.5(11)
C17 C16 C18 F11 62.5(11)
C15 C16 C18 F11 -174.7(8)
O2 C16 C18 F10 62.1(11)
C17 C16 C18 F10 178.1(9)
C15 C16 C18 F10 -59.1(11)
O4 Si2 C19 C24 175.1(8)
C28 Si2 C19 C24 80.2(10)
O3 Si2 C19 C24 -1.9(8)
Si1 Si2 C19 C24 -77.8(9)
O4 Si2 C19 C20 -6.4(9)
C28 Si2 C19 C20 -101.4(9)
O3 Si2 C19 C20 176.6(9)
Si1 Si2 C19 C20 100.6(8)
C24 C19 C20 C21 -0.1(15)
Si2 C19 C20 C21 -178.6(8)
C19 C20 C21 C22 0.4(15)
C20 C21 C22 C23 -0.7(15)
C21 C22 C23 C24 0.6(16)
C22 C23 C24 C19 -0.3(16)
C22 C23 C24 C25 -179.0(9)
C20 C19 C24 C23 0.1(15)
Si2 C19 C24 C23 178.5(8)
C20 C19 C24 C25 178.8(9)
Si2 C19 C24 C25 -2.8(13)
Si2 O3 C25 C24 -9.2(9)
Si2 O3 C25 C27 -130.6(7)
Si2 O3 C25 C26 108.7(8)
C23 C24 C25 O3 -173.2(9)
C19 C24 C25 O3 8.2(12)
C23 C24 C25 C27 -53.2(13)
C19 C24 C25 C27 128.1(10)
C23 C24 C25 C26 67.9(13)
C19 C24 C25 C26 -110.8(10)
O3 C25 C26 F13 -61.4(11)
C24 C25 C26 F13 56.6(11)
C27 C25 C26 F13 178.4(8)
O3 C25 C26 F14 176.8(9)
C24 C25 C26 F14 -65.2(12)
C27 C25 C26 F14 56.6(12)
O3 C25 C26 F15 56.4(12)
C24 C25 C26 F15 174.4(9)
C27 C25 C26 F15 -63.8(12)
O3 C25 C27 F16 65.3(10)
C24 C25 C27 F16 -54.2(11)
C26 C25 C27 F16 -174.1(8)
O3 C25 C27 F17 -53.4(10)
C24 C25 C27 F17 -172.9(8)
C26 C25 C27 F17 67.2(10)
O3 C25 C27 F18 -174.2(8)
C24 C25 C27 F18 66.3(11)
C26 C25 C27 F18 -53.6(12)
O4 Si2 C28 C29 174.8(10)
C19 Si2 C28 C29 -84.3(11)
O3 Si2 C28 C29 -10.0(10)
Si1 Si2 C28 C29 74.0(11)
O4 Si2 C28 C33 -2.7(7)
C19 Si2 C28 C33 98.2(8)
O3 Si2 C28 C33 172.6(7)
Si1 Si2 C28 C33 -103.4(7)
C33 C28 C29 C30 -1.6(15)
Si2 C28 C29 C30 -178.8(9)
C28 C29 C30 C31 0.8(16)
C29 C30 C31 C32 -0.8(17)
C30 C31 C32 C33 1.6(16)
C29 C28 C33 C32 2.4(15)
Si2 C28 C33 C32 -179.7(8)
C29 C28 C33 C34 -177.7(9)
Si2 C28 C33 C34 0.2(11)
C31 C32 C33 C28 -2.5(15)
C31 C32 C33 C34 177.6(10)
Si2 O4 C34 C33 -5.4(10)
Si2 O4 C34 C35 115.6(8)
Si2 O4 C34 C36 -126.4(7)
C28 C33 C34 O4 3.2(12)
C32 C33 C34 O4 -176.9(9)
C28 C33 C34 C35 -116.0(10)
C32 C33 C34 C35 63.9(13)
C28 C33 C34 C36 120.9(10)
C32 C33 C34 C36 -59.2(13)
O4 C34 C35 F21 51.2(11)
C33 C34 C35 F21 171.2(9)
C36 C34 C35 F21 -64.6(12)
O4 C34 C35 F20 173.2(8)
C33 C34 C35 F20 -66.8(12)
C36 C34 C35 F20 57.4(12)
O4 C34 C35 F19 -68.6(10)
C33 C34 C35 F19 51.4(12)
C36 C34 C35 F19 175.7(9)
O4 C34 C36 F22 64.7(10)
C33 C34 C36 F22 -54.7(11)
C35 C34 C36 F22 -178.6(9)
O4 C34 C36 F24 -55.0(10)
C33 C34 C36 F24 -174.4(8)
C35 C34 C36 F24 61.7(11)
O4 C34 C36 F23 -175.2(8)
C33 C34 C36 F23 65.3(11)
C35 C34 C36 F23 -58.5(12)
C46 Si3 O6 C52 -5.5(7)
C37 Si3 O6 C52 113.2(7)
Si4 Si3 O6 C52 -123.6(6)
C64 Si4 O8 C70 -5.0(7)
C55 Si4 O8 C70 114.6(7)
Si3 Si4 O8 C70 -121.1(6)
O6 Si3 C37 C38 7.9(9)
C46 Si3 C37 C38 102.1(9)
O5 Si3 C37 C38 -175.7(9)
Si4 Si3 C37 C38 -99.9(8)
O6 Si3 C37 C42 -173.1(8)
C46 Si3 C37 C42 -79.0(10)
O5 Si3 C37 C42 3.3(8)
Si4 Si3 C37 C42 79.1(9)
C42 C37 C38 C39 0.5(15)
Si3 C37 C38 C39 179.5(9)
C37 C38 C39 C40 0.7(17)
C38 C39 C40 C41 -1.5(16)
C39 C40 C41 C42 1.0(15)
C40 C41 C42 C37 0.2(15)
C40 C41 C42 C43 178.9(9)
C38 C37 C42 C41 -0.9(15)
Si3 C37 C42 C41 -179.9(8)
C38 C37 C42 C43 -179.7(9)
Si3 C37 C42 C43 1.3(13)
Si3 O5 C43 C44 131.0(7)
Si3 O5 C43 C45 -108.7(7)
Si3 O5 C43 C42 9.7(9)
C41 C42 C43 O5 173.5(9)
C37 C42 C43 O5 -7.8(12)
C41 C42 C43 C44 54.4(12)
C37 C42 C43 C44 -126.8(10)
C41 C42 C43 C45 -68.4(12)
C37 C42 C43 C45 110.3(10)
O5 C43 C44 F26 174.7(8)
C45 C43 C44 F26 55.8(12)
C42 C43 C44 F26 -66.1(11)
O5 C43 C44 F25 -64.1(11)
C45 C43 C44 F25 177.0(9)
C42 C43 C44 F25 55.1(11)
O5 C43 C44 F27 53.0(11)
C45 C43 C44 F27 -65.9(11)
C42 C43 C44 F27 172.2(8)
O5 C43 C45 F29 -178.1(8)
C44 C43 C45 F29 -59.5(12)
C42 C43 C45 F29 64.0(12)
O5 C43 C45 F30 -56.8(11)
C44 C43 C45 F30 61.8(12)
C42 C43 C45 F30 -174.7(9)
O5 C43 C45 F28 62.7(11)
C44 C43 C45 F28 -178.7(8)
C42 C43 C45 F28 -55.2(11)
O6 Si3 C46 C51 2.3(7)
C37 Si3 C46 C51 -98.7(8)
O5 Si3 C46 C51 -173.3(7)
Si4 Si3 C46 C51 102.8(7)
O6 Si3 C46 C47 -177.5(10)
C37 Si3 C46 C47 81.6(10)
O5 Si3 C46 C47 7.0(9)
Si4 Si3 C46 C47 -76.9(10)
C51 C46 C47 C48 1.3(14)
Si3 C46 C47 C48 -179.0(8)
C46 C47 C48 C49 0.4(15)
C47 C48 C49 C50 -1.7(16)
C48 C49 C50 C51 1.1(16)
C47 C46 C51 C50 -1.9(15)
Si3 C46 C51 C50 178.4(8)
C47 C46 C51 C52 -179.2(8)
Si3 C46 C51 C52 1.0(10)
C49 C50 C51 C46 0.7(15)
C49 C50 C51 C52 177.7(10)
Si3 O6 C52 C54 129.1(7)
Si3 O6 C52 C51 6.9(10)
Si3 O6 C52 C53 -113.5(7)
C46 C51 C52 O6 -4.9(11)
C50 C51 C52 O6 177.8(9)
C46 C51 C52 C54 -124.5(9)
C50 C51 C52 C54 58.3(13)
C46 C51 C52 C53 114.2(9)
C50 C51 C52 C53 -63.0(13)
O6 C52 C53 F32 -172.3(8)
C54 C52 C53 F32 -55.8(11)
C51 C52 C53 F32 67.3(11)
O6 C52 C53 F31 66.6(10)
C54 C52 C53 F31 -177.0(8)
C51 C52 C53 F31 -53.9(11)
O6 C52 C53 F33 -49.8(11)
C54 C52 C53 F33 66.6(11)
C51 C52 C53 F33 -170.3(8)
O6 C52 C54 F34 175.9(8)
C51 C52 C54 F34 -63.0(11)
C53 C52 C54 F34 59.0(11)
O6 C52 C54 F36 53.3(11)
C51 C52 C54 F36 174.4(8)
C53 C52 C54 F36 -63.6(11)
O6 C52 C54 F35 -63.8(10)
C51 C52 C54 F35 57.3(11)
C53 C52 C54 F35 179.3(8)
O8 Si4 C55 C60 -172.5(8)
C64 Si4 C55 C60 -75.8(10)
O7 Si4 C55 C60 4.8(8)
Si3 Si4 C55 C60 77.7(9)
O8 Si4 C55 C56 5.6(9)
C64 Si4 C55 C56 102.3(9)
O7 Si4 C55 C56 -177.2(9)
Si3 Si4 C55 C56 -104.2(8)
C60 C55 C56 C57 -0.5(15)
Si4 C55 C56 C57 -178.7(8)
C55 C56 C57 C58 1.2(16)
C56 C57 C58 C59 -1.0(16)
C57 C58 C59 C60 0.1(15)
C58 C59 C60 C55 0.5(15)
C58 C59 C60 C61 179.5(9)
C56 C55 C60 C59 -0.3(15)
Si4 C55 C60 C59 177.8(8)
C56 C55 C60 C61 -179.3(9)
Si4 C55 C60 C61 -1.2(13)
Si4 O7 C61 C60 9.0(9)
Si4 O7 C61 C62 130.3(6)
Si4 O7 C61 C63 -108.6(7)
C59 C60 C61 O7 175.2(9)
C55 C60 C61 O7 -5.8(11)
C59 C60 C61 C62 56.9(12)
C55 C60 C61 C62 -124.1(10)
C59 C60 C61 C63 -67.1(12)
C55 C60 C61 C63 112.0(10)
O7 C61 C62 F37 -66.0(10)
C60 C61 C62 F37 51.7(11)
C63 C61 C62 F37 174.3(8)
O7 C61 C62 F38 174.0(8)
C60 C61 C62 F38 -68.3(11)
C63 C61 C62 F38 54.3(11)
O7 C61 C62 F39 53.1(10)
C60 C61 C62 F39 170.7(8)
C63 C61 C62 F39 -66.6(11)
O7 C61 C63 F40 62.8(11)
C60 C61 C63 F40 -53.5(11)
C62 C61 C63 F40 -178.2(9)
O7 C61 C63 F41 -176.7(7)
C60 C61 C63 F41 66.9(10)
C62 C61 C63 F41 -57.7(11)
O7 C61 C63 F42 -56.6(10)
C60 C61 C63 F42 -172.9(8)
C62 C61 C63 F42 62.4(11)
O8 Si4 C64 C69 0.5(7)
C55 Si4 C64 C69 -102.5(7)
O7 Si4 C64 C69 -175.1(7)
Si3 Si4 C64 C69 102.7(6)
O8 Si4 C64 C65 -176.9(10)
C55 Si4 C64 C65 80.0(10)
O7 Si4 C64 C65 7.5(10)
Si3 Si4 C64 C65 -74.7(10)
C69 C64 C65 C66 -0.1(14)
Si4 C64 C65 C66 177.2(8)
C64 C65 C66 C67 1.1(15)
C65 C66 C67 C68 0.3(16)
C66 C67 C68 C69 -2.6(15)
C67 C68 C69 C64 3.6(14)
C67 C68 C69 C70 179.6(9)
C65 C64 C69 C68 -2.3(14)
Si4 C64 C69 C68 179.8(7)
C65 C64 C69 C70 -178.6(8)
Si4 C64 C69 C70 3.5(10)
Si4 O8 C70 C72 -112.0(7)
Si4 O8 C70 C69 7.7(9)
Si4 O8 C70 C71 129.2(6)
C68 C69 C70 O8 176.7(8)
C64 C69 C70 O8 -7.0(11)
C68 C69 C70 C72 -63.5(12)
C64 C69 C70 C72 112.7(9)
C68 C69 C70 C71 58.5(12)
C64 C69 C70 C71 -125.2(9)
O8 C70 C71 F43 -63.0(10)
C72 C70 C71 F43 178.7(8)
C69 C70 C71 F43 57.3(11)
O8 C70 C71 F45 57.0(10)
C72 C70 C71 F45 -61.3(11)
C69 C70 C71 F45 177.3(8)
O8 C70 C71 F44 176.8(7)
C72 C70 C71 F44 58.6(11)
C69 C70 C71 F44 -62.8(10)
O8 C70 C72 F47 -175.6(8)
C69 C70 C72 F47 64.1(10)
C71 C70 C72 F47 -59.0(11)
O8 C70 C72 F46 65.3(10)
C69 C70 C72 F46 -55.0(10)
C71 C70 C72 F46 -178.1(8)
O8 C70 C72 F48 -52.4(11)
C69 C70 C72 F48 -172.7(8)
C71 C70 C72 F48 64.1(11)
